data_2005051
loop_
_publ_author_name
'Suwinski, J.'
'Wagner, P.'
'Holt, E. M.'

_publ_section_title
;
 1-Phenyl-4-imidazolidinone (<i>Z</i>)-Oxime
;
_journal_issue 6
_journal_name_full 'Acta Crystallographica Section C'
_journal_page_first 1462
_journal_page_last 1464
_journal_paper_doi 10.1107/S0108270195016210
_journal_volume 52
_journal_year 1996
_chemical_formula_moiety 'C9 H11 N3 O1'
_chemical_formula_sum 'C9 H11 N3 O'
_chemical_formula_weight 177.2
_chemical_name_systematic
;
1-phenyl-4-imidazolidinone (Z)-oxime
;
_chemical_temperature_decomposition 230
_space_group_IT_number 14
_symmetry_cell_setting monoclinic
_symmetry_space_group_name_Hall '-P 2ybc'
_symmetry_space_group_name_H-M 'P 1 21/c 1'
_cell_angle_alpha 90.0
_cell_angle_beta 112.23(3)
_cell_angle_gamma 90.0
_cell_formula_units_Z 4
_cell_length_a 15.312(3)
_cell_length_b 5.024(1)
_cell_length_c 12.514(3)
_cell_measurement_reflns_used 31
_cell_measurement_temperature 298
_cell_measurement_theta_max 24.521
_cell_measurement_theta_min 9.881
_cell_volume 891.1(4)
_computing_cell_refinement XSCANS
_computing_data_collection 'XSCANS (Siemens, 1991)'
_computing_data_reduction XSCANS
_computing_molecular_graphics 'XP (Siemens, 1990)'
_computing_structure_refinement SHELXS86
_computing_structure_solution 'SHELXS86 (Sheldrick, 1990)'
_diffrn_ambient_temperature 298
_diffrn_measurement_device 'Syntex P4 4-circle'
_diffrn_measurement_method \q/2\q
_diffrn_radiation_monochromator 'highly oriented graphite crystal'
_diffrn_radiation_source 'fine-focus sealed tube'
_diffrn_radiation_type MoK\a
_diffrn_radiation_wavelength 0.71073
_diffrn_reflns_av_R_equivalents 0.066
_diffrn_reflns_limit_h_max 17
_diffrn_reflns_limit_h_min -18
_diffrn_reflns_limit_k_max 1
_diffrn_reflns_limit_k_min -5
_diffrn_reflns_limit_l_max 14
_diffrn_reflns_limit_l_min -1
_diffrn_reflns_number 2204
_diffrn_reflns_theta_max 27.5
_diffrn_reflns_theta_min 1.5
_diffrn_standards_decay_% 0.0001
_diffrn_standards_interval_count 97
_diffrn_standards_number 3
_exptl_absorpt_coefficient_mu 0.091
_exptl_absorpt_correction_type none
_exptl_crystal_colour colorless
_exptl_crystal_density_diffrn 1.321
_exptl_crystal_density_method 'not measured'
_exptl_crystal_description needle
_exptl_crystal_F_000 376
_exptl_crystal_size_max 0.30
_exptl_crystal_size_mid 0.15
_exptl_crystal_size_min 0.10
_refine_diff_density_max 0.26
_refine_diff_density_min -0.25
_refine_ls_extinction_method none
_refine_ls_goodness_of_fit_obs 1.06
_refine_ls_matrix_type full
_refine_ls_number_parameters 119
_refine_ls_number_reflns 512
_refine_ls_R_factor_obs .0470
_refine_ls_shift/esd_max 0.001
_refine_ls_shift/esd_mean 0.000
_refine_ls_structure_factor_coef F
_refine_ls_weighting_details 'w = 1/[\s^2^(F)+ 0.0008F^2^]'
_refine_ls_weighting_scheme calc
_refine_ls_wR_factor_obs .0475
_reflns_number_observed 512
_reflns_number_total 1554
_reflns_observed_criterion F>4.0\s(F)
_cod_data_source_file pa1215.cif
_cod_data_source_block holt1
_cod_depositor_comments
;
The following automatic conversions were performed:

'_chemical_melting_point' tag was changed to
'_chemical_temperature_decomposition' since the value had been '230
d'. The value '230 d' was changed to '230'.

Automatic conversion script
Id: cif_fix_values 1715 2011-07-08 13:25:40Z adriana 

The following automatic conversions were performed:

'_refine_ls_weighting_scheme' value 'w = 1/[\s^2^(F)+ 0.0008F^2^]'
was changed to 'calc'. New tag '_refine_ls_weighting_details' was
created. The value of the new tag was set to 'w = 1/[\s^2^(F)+
0.0008F^2^]'.

Automatic conversion script
Id: cif_fix_values 3143 2015-03-26 13:38:13Z robertas 
;
_cod_original_cell_volume 891.10(10)
_cod_original_sg_symbol_H-M 'P 21/c'
_cod_original_formula_sum 'C9 H11 N3 O1'
_cod_database_code 2005051

loop_
_symmetry_equiv_pos_as_xyz
x,y,z
-x,-y,-z
-x,1/2+y,1/2-z
x,1/2-y,1/2+z

loop_
_atom_site_aniso_label
_atom_site_aniso_U_11
_atom_site_aniso_U_22
_atom_site_aniso_U_33
_atom_site_aniso_U_12
_atom_site_aniso_U_13
_atom_site_aniso_U_23
O1 .052(4) .049(4) .039(4) .024(4) .029(3) .007(4)
N1 .065(5) .048(6) .035(4) .001(5) .029(4) .009(5)
C2 .050(6) .040(6) .034(5) .008(5) .024(4) .001(5)
N3 .066(5) .051(6) .032(4) .026(5) .032(4) .018(5)
C4 .041(5) .048(7) .026(4) -.004(6) .012(4) -.001(5)
N4 .047(5) .029(5) .034(4) .013(4) .019(4) .008(4)
C5 .021(5) .041(7) .034(5) -.001(5) .012(4) .006(5)
C11 .031(6) .049(8) .036(5) -.006(6) .012(4) -.017(6)
C12 .044(6) .063(8) .039(6) .007(6) .008(5) .010(6)
C13 .046(6) .058(8) .060(7) .008(6) .004(6) .011(7)
C14 .050(7) .045(8) .079(8) .005(6) .023(7) -.003(7)
C15 .041(6) .081(10) .067(7) .001(7) .025(6) .00(7)
C16 .044(6) .049(8) .046(6) .010(6) .018(5) .09(6)

loop_
_atom_site_label
_atom_site_fract_x
_atom_site_fract_y
_atom_site_fract_z
_atom_site_U_iso_or_equiv
_atom_site_thermal_displace_type
_atom_site_calc_flag
_atom_site_calc_attached_atom
O1 0.5038(3) 0.069(1) 0.3570(4) 0.043(3) Uani d ?
H1A 0.5358 0.0114 0.3191 0.080 Uiso d O1
N1 0.4001(4) 0.294(1) 0.4548(5) 0.046(4) Uani d ?
C2 0.3328(5) 0.435(2) 0.4922(6) 0.039(4) Uani d ?
H2A 0.2853 0.3185 0.4984 0.080 Uiso calc C2
H2B 0.3645 0.5236 0.5647 0.080 Uiso calc C2
N3 0.2928(5) 0.623(2) 0.3985(5) 0.046(4) Uani d ?
H1B 0.4024 0.1549 0.4896 0.080 Uiso calc N1
C4 0.3254(5) 0.587(2) 0.3056(6) 0.039(4) Uani d ?
H4A 0.3551 0.7462 0.2933 0.080 Uiso calc C4
H4B 0.2747 0.5381 0.2352 0.080 Uiso calc C4
N4 0.4442(5) 0.278(1) 0.2938(5) 0.036(3) Uani d ?
C5 0.3959(5) 0.365(2) 0.3516(7) 0.032(4) Uani d ?
C11 0.2214(6) 0.793(2) 0.3926(7) 0.039(4) Uani d ?
C12 0.1789(6) 0.964(2) 0.2987(7) 0.051(4) Uani d ?
H12A 0.1989 0.9620 0.2347 0.080 Uiso calc C12
C13 0.1084(6) 1.140(2) 0.2973(8) 0.059(5) Uani d ?
H13A 0.0807 1.2561 0.2323 0.080 Uiso calc C13
C14 0.0779(7) 1.150(2) 0.3877(9) 0.059(5) Uani d ?
H14A 0.0308 1.2758 0.3876 0.080 Uiso calc C14
C15 0.1167(6) 0.976(2) 0.4782(9) 0.062(5) Uani d ?
H15A 0.0941 0.9730 0.5401 0.080 Uiso calc C15
C16 0.1876(6) 0.805(2) 0.4829(7) 0.046(5) Uani d ?
H16A 0.2149 0.6892 0.5482 0.080 Uiso calc C16

loop_
_atom_type_symbol
_atom_type_scat_dispersion_real
_atom_type_scat_dispersion_imag
_atom_type_scat_source
C 0.0 0.0 'International Tables Vol C Tables 4.2.6.8 and 6.1.1.4'
H 0.0 0.0 'International Tables Vol C Tables 4.2.6.8 and 6.1.1.4'
N 0.0 0.0 'International Tables Vol C Tables 4.2.6.8 and 6.1.1.4'
O 0.0 0.0 'International Tables Vol C Tables 4.2.6.8 and 6.1.1.4'

loop_
_geom_angle_atom_site_label_1
_geom_angle_atom_site_label_2
_geom_angle_atom_site_label_3
_geom_angle
_geom_angle_publ_flag
C4 N3 C2 113.8(7) yes
N3 C4 C5 101.6(7) yes
C4 C5 N1 109.8(8) yes
C4 C5 N4 121.1(8) yes
N1 C5 N4 129.1(7) yes
C5 N1 C2 113.7(7) yes
N3 C2 N1 100.9(7) yes
C5 N4 O1 108.9(6) yes
C12 C11 C16 116.7(9) yes
C12 C11 N3 122.5(9) yes
C16 C11 N3 120.8(8) yes
C11 C12 C13 120.8(10) yes
C12 C13 C14 121.1(9) yes
C13 C14 C15 118.6(10) yes
C14 C15 C16 121.5(11) yes
C11 C16 C15 121.1(9) yes
C11 N3 C4 123.3(7) yes
C11 N3 C2 122.3(8) yes

loop_
_geom_bond_atom_site_label_1
_geom_bond_atom_site_label_2
_geom_bond_distance
_geom_bond_publ_flag
C11 N3 1.370(10) yes
C11 C12 1.400(10) yes
C11 C16 1.41(2) yes
C12 C13 1.39(2) yes
C13 C14 1.38(2) yes
C14 C15 1.37(2) yes
C15 C16 1.37(2) yes
N4 O1 1.421(8) yes
C4 C5 1.510(10) yes
C5 N1 1.320(10) yes
C5 N4 1.290(10) yes
N1 C2 1.470(10) yes
N3 C2 1.450(10) yes
N3 C4 1.440(10) yes
